data_7211476
loop_
_publ_author_name
'Qi, Jin-Li'
'Zheng, Yue-Qing'
'Xu, Wei'
'Zhu, Hong-Lin'
'Lin, Jian-Li'
'Chang, Hai-Sheng'

_publ_section_title
;
 New Ce(iii) sulfate--tartrate-based MOFs: an insight into the
 controllable self-assembly of acentric metal--organic complexes
;
_journal_issue 48
_journal_name_full CrystEngComm
_journal_page_first 10618
_journal_paper_doi 10.1039/c3ce41740a
_journal_volume 15
_journal_year 2013
_chemical_absolute_configuration ad
_chemical_formula_moiety 'C8 H12 Ce2 O18 S, H4 O, 2(O0.50), 2(H2 O)'
_chemical_formula_sum 'C8 H20 Ce2 O22 S'
_chemical_formula_weight 780.55
_chemical_name_systematic
;
?
;
_space_group_IT_number 18
_symmetry_cell_setting orthorhombic
_symmetry_space_group_name_Hall 'P 2 2ab'
_symmetry_space_group_name_H-M 'P 21 21 2'
_atom_sites_solution_hydrogens geom
_atom_sites_solution_primary direct
_atom_sites_solution_secondary difmap
_audit_creation_method SHELXL-97
_cell_angle_alpha 90.00
_cell_angle_beta 90.00
_cell_angle_gamma 90.00
_cell_formula_units_Z 2
_cell_length_a 7.6486(15)
_cell_length_b 22.019(4)
_cell_length_c 6.1550(12)
_cell_measurement_reflns_used 10065
_cell_measurement_temperature 293(2)
_cell_measurement_theta_max 27.42
_cell_measurement_theta_min 3.24
_cell_volume 1036.6(3)
_computing_cell_refinement RAPID-AUTO
_computing_data_collection 'RAPID-AUTO (Rigaku, 1998)'
_computing_data_reduction 'CrystalStructure (Rigaku/MSC, 2004)'
_computing_molecular_graphics 'ORTEPII (Johnson, 1976)'
_computing_publication_material SHELXL-97
_computing_structure_refinement 'SHELXL-97 (Sheldrick, 2008)'
_computing_structure_solution 'SHELXS-97 (Sheldrick, 2008)'
_diffrn_ambient_temperature 293(2)
_diffrn_detector_area_resol_mean 0
_diffrn_measured_fraction_theta_full 0.999
_diffrn_measured_fraction_theta_max 0.999
_diffrn_measurement_device_type 'Rigaku R-AXIS RAPID'
_diffrn_measurement_method '\w scans'
_diffrn_radiation_monochromator graphite
_diffrn_radiation_source 'fine-focus sealed tube'
_diffrn_radiation_type MoK\a
_diffrn_radiation_wavelength 0.71073
_diffrn_reflns_av_R_equivalents 0.0444
_diffrn_reflns_av_sigmaI/netI 0.0381
_diffrn_reflns_limit_h_max 9
_diffrn_reflns_limit_h_min -8
_diffrn_reflns_limit_k_max 28
_diffrn_reflns_limit_k_min -28
_diffrn_reflns_limit_l_max 7
_diffrn_reflns_limit_l_min -7
_diffrn_reflns_number 10065
_diffrn_reflns_theta_full 27.42
_diffrn_reflns_theta_max 27.42
_diffrn_reflns_theta_min 3.24
_diffrn_standards_decay_% 0
_diffrn_standards_interval_count image
_diffrn_standards_interval_time 0
_diffrn_standards_number 0
_exptl_absorpt_coefficient_mu 4.544
_exptl_absorpt_correction_T_max 0.607
_exptl_absorpt_correction_T_min 0.201
_exptl_absorpt_correction_type empirical
_exptl_absorpt_process_details 'ABSCOR (Higashi, 1995)'
_exptl_crystal_colour colorless
_exptl_crystal_density_diffrn 2.501
_exptl_crystal_density_method 'not measured'
_exptl_crystal_description block
_exptl_crystal_F_000 752
_exptl_crystal_size_max 0.500
_exptl_crystal_size_mid 0.310
_exptl_crystal_size_min 0.110
_refine_diff_density_max 1.259
_refine_diff_density_min -0.726
_refine_diff_density_rms 0.118
_refine_ls_abs_structure_details 'Flack H D (1983), Acta Cryst. A39, 876-881'
_refine_ls_abs_structure_Flack 0.004(18)
_refine_ls_extinction_method none
_refine_ls_goodness_of_fit_ref 1.048
_refine_ls_hydrogen_treatment constr
_refine_ls_matrix_type full
_refine_ls_number_parameters 153
_refine_ls_number_reflns 2349
_refine_ls_number_restraints 0
_refine_ls_restrained_S_all 1.048
_refine_ls_R_factor_all 0.0206
_refine_ls_R_factor_gt 0.0203
_refine_ls_shift/su_max 0.004
_refine_ls_shift/su_mean 0.000
_refine_ls_structure_factor_coef Fsqd
_refine_ls_weighting_details 'calc w=1/[\s^2^(Fo^2^)+(0.0000P)^2^+2.3498P] where P=(Fo^2^+2Fc^2^)/3'
_refine_ls_weighting_scheme calc
_refine_ls_wR_factor_gt 0.0493
_refine_ls_wR_factor_ref 0.0495
_reflns_number_gt 2326
_reflns_number_total 2349
_reflns_threshold_expression >2sigma(I)
_cod_data_source_file c3ce41740a.txt
_cod_data_source_block shx97_4
_cod_original_sg_symbol_Hall 'P 2 2ab '
_cod_database_code 7211476

loop_
_symmetry_equiv_pos_as_xyz
'x, y, z'
'-x, -y, z'
'-x+1/2, y+1/2, -z'
'x+1/2, -y+1/2, -z'

loop_
_atom_site_label
_atom_site_type_symbol
_atom_site_fract_x
_atom_site_fract_y
_atom_site_fract_z
_atom_site_U_iso_or_equiv
_atom_site_adp_type
_atom_site_occupancy
_atom_site_symmetry_multiplicity
_atom_site_calc_flag
_atom_site_refinement_flags
_atom_site_disorder_assembly
_atom_site_disorder_group
Ce Ce 0.47938(2) 0.854215(8) 0.56072(3) 0.01259(6) Uani 1 1 d . . .
S S 0.5000 1.0000 0.5532(2) 0.0196(3) Uani 1 2 d S . .
O1 O 0.3847(5) 0.96179(14) 0.4185(6) 0.0344(8) Uani 1 1 d . . .
O2 O 0.6013(4) 0.95719(13) 0.6870(6) 0.0302(7) Uani 1 1 d . . .
O3 O 0.5274(3) 0.84580(14) 0.1649(4) 0.0241(6) Uani 1 1 d . . .
O4 O 0.6861(4) 0.83676(14) -0.1368(4) 0.0221(6) Uani 1 1 d . . .
O5 O 0.7878(3) 0.86209(12) 0.4166(4) 0.0187(5) Uani 1 1 d . . .
H5A H 0.8592 0.8853 0.4712 0.028 Uiso 1 1 calc R . .
O6 O 0.8416(3) 0.73682(12) 0.2173(4) 0.0163(5) Uani 1 1 d . . .
H6A H 0.7635 0.7436 0.3054 0.024 Uiso 1 1 calc R . .
O7 O 1.1927(4) 0.83551(14) 0.3678(5) 0.0251(7) Uani 1 1 d . . .
O8 O 1.0860(4) 0.75043(13) 0.5063(5) 0.0214(6) Uani 1 1 d . . .
C1 C 0.6701(5) 0.84335(16) 0.0653(7) 0.0152(7) Uani 1 1 d . . .
C2 C 0.8379(4) 0.84894(17) 0.1991(6) 0.0141(7) Uani 1 1 d . . .
H2A H 0.9082 0.8826 0.1424 0.017 Uiso 1 1 calc R . .
C3 C 0.9454(5) 0.79023(16) 0.1898(7) 0.0150(7) Uani 1 1 d . . .
H3A H 1.0035 0.7881 0.0481 0.018 Uiso 1 1 calc R . .
C4 C 1.0867(5) 0.79219(17) 0.3678(6) 0.0159(8) Uani 1 1 d . . .
O9 O 0.2715(4) 0.88630(14) 0.8668(5) 0.0278(7) Uani 1 1 d . . .
H9A H 0.2691 0.9230 0.8985 0.033 Uiso 1 1 d . . .
H9B H 0.3369 0.8687 0.9538 0.033 Uiso 1 1 d . . .
O10A O 0.9679(9) 0.9344(3) 0.6653(13) 0.0380(12) Uani 0.50 1 d P A 1
H10A H 1.0505 0.9123 0.7073 0.046 Uiso 1 1 d . B 1
H10B H 0.9156 0.9460 0.7788 0.046 Uiso 1 1 d . C 1
O10B O 1.0026(9) 0.9538(3) 0.4872(12) 0.0380(12) Uani 0.50 1 d P D 2
O11 O 0.8129(10) 1.0034(2) 1.0451(6) 0.095(2) Uani 1 1 d . . .
H11A H 0.7386 1.0106 1.1428 0.114 Uiso 1 1 d . . .
H11B H 0.7498 0.9834 0.9579 0.114 Uiso 1 1 d . . .

loop_
_atom_site_aniso_label
_atom_site_aniso_U_11
_atom_site_aniso_U_22
_atom_site_aniso_U_33
_atom_site_aniso_U_23
_atom_site_aniso_U_13
_atom_site_aniso_U_12
Ce 0.01407(9) 0.01154(10) 0.01214(9) 0.00012(8) -0.00161(7) -0.00043(7)
S 0.0240(7) 0.0114(5) 0.0235(6) 0.000 0.000 -0.0019(5)
O1 0.047(2) 0.0186(15) 0.0379(19) -0.0011(15) -0.0223(18) -0.0034(14)
O2 0.0371(18) 0.0156(14) 0.0381(18) -0.0002(14) -0.0177(16) -0.0005(13)
O3 0.0173(12) 0.0417(16) 0.0134(11) -0.0005(12) -0.0032(11) 0.0035(14)
O4 0.0237(14) 0.0309(17) 0.0116(13) 0.0019(11) -0.0017(10) 0.0025(12)
O5 0.0193(12) 0.0234(14) 0.0135(12) -0.0059(13) -0.0028(10) -0.0020(11)
O6 0.0169(13) 0.0138(13) 0.0182(13) -0.0035(11) 0.0010(11) -0.0026(11)
O7 0.0195(14) 0.0250(16) 0.0307(17) 0.0054(12) -0.0088(12) -0.0071(12)
O8 0.0262(15) 0.0147(13) 0.0233(14) 0.0037(11) -0.0117(11) -0.0034(12)
C1 0.0193(16) 0.0111(16) 0.0152(16) 0.0016(16) -0.0027(16) 0.0014(13)
C2 0.0156(16) 0.0140(17) 0.0128(16) 0.0018(15) 0.0000(13) 0.0003(15)
C3 0.0143(17) 0.0119(16) 0.0187(18) 0.0036(14) 0.0022(16) -0.0004(14)
C4 0.0165(17) 0.0165(18) 0.0147(19) -0.0008(13) -0.0015(14) 0.0013(15)
O9 0.0336(17) 0.0273(16) 0.0224(15) -0.0002(12) -0.0022(13) 0.0107(14)
O10A 0.024(2) 0.035(3) 0.055(3) -0.016(2) 0.002(2) -0.002(2)
O10B 0.024(2) 0.035(3) 0.055(3) -0.016(2) 0.002(2) -0.002(2)
O11 0.205(7) 0.052(3) 0.0266(19) -0.003(3) -0.005(3) 0.047(3)

loop_
_atom_type_symbol
_atom_type_description
_atom_type_scat_dispersion_real
_atom_type_scat_dispersion_imag
_atom_type_scat_source
C C 0.0033 0.0016 'International Tables Vol C Tables 4.2.6.8 and 6.1.1.4'
H H 0.0000 0.0000 'International Tables Vol C Tables 4.2.6.8 and 6.1.1.4'
O O 0.0106 0.0060 'International Tables Vol C Tables 4.2.6.8 and 6.1.1.4'
S S 0.1246 0.1234 'International Tables Vol C Tables 4.2.6.8 and 6.1.1.4'
Ce Ce -0.2486 2.6331 'International Tables Vol C Tables 4.2.6.8 and 6.1.1.4'

loop_
_geom_angle_atom_site_label_1
_geom_angle_atom_site_label_2
_geom_angle_atom_site_label_3
_geom_angle
_geom_angle_site_symmetry_1
_geom_angle_site_symmetry_3
O3 Ce O4 129.47(9) . 1_556
O3 Ce O8 73.58(9) . 4_466
O4 Ce O8 76.72(10) 1_556 4_466
O3 Ce O5 61.32(8) . .
O4 Ce O5 71.21(9) 1_556 .
O8 Ce O5 72.43(9) 4_466 .
O3 Ce O7 69.73(10) . 1_455
O4 Ce O7 152.03(10) 1_556 1_455
O8 Ce O7 93.20(10) 4_466 1_455
O5 Ce O7 131.03(10) . 1_455
O3 Ce O9 146.85(10) . .
O4 Ce O9 83.46(10) 1_556 .
O8 Ce O9 125.62(9) 4_466 .
O5 Ce O9 144.88(10) . .
O7 Ce O9 81.50(10) 1_455 .
O3 Ce O2 108.07(11) . .
O4 Ce O2 71.20(10) 1_556 .
O8 Ce O2 138.63(11) 4_466 .
O5 Ce O2 72.97(10) . .
O7 Ce O2 126.88(10) 1_455 .
O9 Ce O2 76.10(11) . .
O3 Ce O1 77.29(11) . .
O4 Ce O1 124.56(10) 1_556 .
O8 Ce O1 150.85(10) 4_466 .
O5 Ce O1 94.50(11) . .
O7 Ce O1 75.60(10) 1_455 .
O9 Ce O1 79.95(11) . .
O2 Ce O1 53.53(10) . .
O3 Ce O6 120.78(9) . 4_466
O4 Ce O6 75.42(9) 1_556 4_466
O8 Ce O6 60.84(8) 4_466 4_466
O5 Ce O6 127.27(8) . 4_466
O7 Ce O6 76.90(9) 1_455 4_466
O9 Ce O6 65.31(9) . 4_466
O2 Ce O6 131.04(10) . 4_466
O1 Ce O6 138.21(10) . 4_466
O3 Ce S 93.06(7) . .
O4 Ce S 97.74(7) 1_556 .
O8 Ce S 155.47(7) 4_466 .
O5 Ce S 83.14(6) . .
O7 Ce S 101.46(7) 1_455 .
O9 Ce S 76.46(7) . .
O2 Ce S 26.63(7) . .
O1 Ce S 26.90(7) . .
O6 Ce S 141.62(6) 4_466 .
O2 S O2 112.0(3) 2_675 .
O2 S O1 111.4(2) 2_675 .
O2 S O1 105.30(18) . .
O2 S O1 105.30(18) 2_675 2_675
O2 S O1 111.4(2) . 2_675
O1 S O1 111.6(3) . 2_675
O2 S Ce 51.55(12) 2_675 2_675
O2 S Ce 127.28(12) . 2_675
O1 S Ce 127.41(13) . 2_675
O1 S Ce 53.75(13) 2_675 2_675
O2 S Ce 127.28(12) 2_675 .
O2 S Ce 51.55(12) . .
O1 S Ce 53.75(13) . .
O1 S Ce 127.41(13) 2_675 .
Ce S Ce 178.35(5) 2_675 .
S O1 Ce 99.35(16) . .
S O2 Ce 101.82(15) . .
C1 O3 Ce 128.0(2) . .
C1 O4 Ce 131.6(3) . 1_554
C2 O5 Ce 124.6(2) . .
C2 O5 H5A 109.5 . .
Ce O5 H5A 121.4 . .
C3 O6 Ce 117.6(2) . 4_566
C3 O6 H6A 109.5 . .
Ce O6 H6A 95.0 4_566 .
C4 O7 Ce 133.3(3) . 1_655
C4 O8 Ce 124.7(2) . 4_566
O3 C1 O4 125.0(4) . .
O3 C1 C2 117.6(3) . .
O4 C1 C2 117.4(3) . .
O5 C2 C1 107.3(3) . .
O5 C2 C3 110.6(3) . .
C1 C2 C3 111.2(3) . .
O5 C2 H2A 109.2 . .
C1 C2 H2A 109.2 . .
C3 C2 H2A 109.2 . .
O6 C3 C2 113.0(3) . .
O6 C3 C4 109.2(3) . .
C2 C3 C4 109.1(3) . .
O6 C3 H3A 108.5 . .
C2 C3 H3A 108.5 . .
C4 C3 H3A 108.5 . .
O7 C4 O8 124.1(4) . .
O7 C4 C3 118.4(3) . .
O8 C4 C3 117.4(3) . .
Ce O9 H9A 117.0 . .
Ce O9 H9B 88.4 . .
H9A O9 H9B 108.5 . .
H10A O10A H10B 106.0 . .
H11A O11 H11B 99.6 . .

loop_
_geom_bond_atom_site_label_1
_geom_bond_atom_site_label_2
_geom_bond_distance
_geom_bond_site_symmetry_2
Ce O3 2.471(3) .
Ce O4 2.472(3) 1_556
Ce O8 2.479(3) 4_466
Ce O5 2.526(3) .
Ce O7 2.527(3) 1_455
Ce O9 2.564(3) .
Ce O2 2.572(3) .
Ce O1 2.627(3) .
Ce O6 2.645(3) 4_466
Ce S 3.2143(7) .
S O2 1.472(3) 2_675
S O2 1.472(3) .
S O1 1.474(3) .
S O1 1.474(3) 2_675
S Ce 3.2143(7) 2_675
O3 C1 1.253(5) .
O4 C1 1.259(5) .
O4 Ce 2.472(3) 1_554
O5 C2 1.422(4) .
O5 H5A 0.8200 .
O6 C3 1.429(4) .
O6 Ce 2.645(3) 4_566
O6 H6A 0.8200 .
O7 C4 1.252(5) .
O7 Ce 2.527(3) 1_655
O8 C4 1.254(5) .
O8 Ce 2.479(3) 4_566
C1 C2 1.530(5) .
C2 C3 1.534(5) .
C2 H2A 0.9800 .
C3 C4 1.539(5) .
C3 H3A 0.9800 .
O9 H9A 0.8317 .
O9 H9B 0.8295 .
O10A H10A 0.8389 .
O10A H10B 0.8440 .
O11 H11A 0.8421 .
O11 H11B 0.8454 .
